data_4130761
loop_
_publ_author_name
'Meng, Lingkui'
'Fujikawa, Takao'
'Kuwayama, Motonobu'
'Segawa, Yasutomo'
'Itami, Kenichiro'

_publ_section_title
;
 Thiophene-Fused \p-Systems from Diarylacetylenes and Elemental Sulfur.
;
_journal_issue 32
_journal_name_full 'Journal of the American Chemical Society'
_journal_page_first 10351
_journal_page_last 10355
_journal_paper_doi 10.1021/jacs.6b06486
_journal_volume 138
_journal_year 2016
_chemical_formula_sum 'C66 H54 S3'
_chemical_formula_weight 943.27
_space_group_crystal_system monoclinic
_space_group_IT_number 14
_space_group_name_Hall '-P 2ybc'
_space_group_name_H-M_alt 'P 1 21/c 1'
_symmetry_cell_setting monoclinic
_symmetry_space_group_name_H-M 'P 1 21/c 1'
_atom_sites_solution_hydrogens geom
_audit_creation_method SHELXL-2014/7
_cell_angle_alpha 90
_cell_angle_beta 106.984(2)
_cell_angle_gamma 90
_cell_formula_units_Z 4
_cell_length_a 10.6685(10)
_cell_length_b 31.183(3)
_cell_length_c 15.5232(17)
_cell_measurement_reflns_used 6109
_cell_measurement_temperature 123
_cell_measurement_theta_max 25.4
_cell_measurement_theta_min 3.3
_cell_volume 4939.0(9)
_computing_cell_refinement
;
Rigaku CrystalClear-SM Expert 2.1 b29
;
_computing_data_collection
;
Rigaku CrystalClear-SM Expert 2.1 b29
;
_computing_data_reduction
;
Rigaku CrystalClear-SM Expert 2.1 b29
;
_computing_molecular_graphics 'Yadokari-XG 2009 (Wakita Nemoto et al., 2009)'
_computing_publication_material 'Yadokari-XG 2009 (Wakita,Nemoto et al., 2009)'
_computing_structure_refinement 'SHELXL-2014/7 (Sheldrick, 2014)'
_computing_structure_solution SIR-97
_diffrn_ambient_temperature 123
_diffrn_detector_area_resol_mean 5.8140
_diffrn_measured_fraction_theta_full 0.982
_diffrn_measured_fraction_theta_max 0.982
_diffrn_measurement_device_type
;
Rigaku CrystalClear-SM Expert 2.1 b29
;
_diffrn_measurement_method 'profile data from \w-scans'
_diffrn_radiation_monochromator Confocal
_diffrn_radiation_type MoK\a
_diffrn_radiation_wavelength 0.71075
_diffrn_reflns_av_R_equivalents 0.0432
_diffrn_reflns_av_unetI/netI 0.0290
_diffrn_reflns_Laue_measured_fraction_full 0.982
_diffrn_reflns_Laue_measured_fraction_max 0.982
_diffrn_reflns_limit_h_max 12
_diffrn_reflns_limit_h_min -12
_diffrn_reflns_limit_k_max 37
_diffrn_reflns_limit_k_min -37
_diffrn_reflns_limit_l_max 18
_diffrn_reflns_limit_l_min -18
_diffrn_reflns_number 53295
_diffrn_reflns_point_group_measured_fraction_full 0.982
_diffrn_reflns_point_group_measured_fraction_max 0.982
_diffrn_reflns_theta_full 25.000
_diffrn_reflns_theta_max 25.000
_diffrn_reflns_theta_min 3.289
_diffrn_source 'Rotating Anode'
_exptl_absorpt_coefficient_mu 0.193
_exptl_absorpt_correction_T_max 1.000
_exptl_absorpt_correction_T_min 0.867
_exptl_absorpt_correction_type multi-scan
_exptl_absorpt_process_details 'Jacobson, R. (1998) Private communication'
_exptl_crystal_colour Yellow
_exptl_crystal_density_diffrn 1.269
_exptl_crystal_description Block
_exptl_crystal_F_000 1992
_exptl_crystal_size_max 0.20
_exptl_crystal_size_mid 0.20
_exptl_crystal_size_min 0.05
_refine_diff_density_max 0.668
_refine_diff_density_min -0.451
_refine_diff_density_rms 0.068
_refine_ls_extinction_method none
_refine_ls_goodness_of_fit_ref 1.211
_refine_ls_matrix_type full
_refine_ls_number_parameters 688
_refine_ls_number_reflns 8556
_refine_ls_number_restraints 52
_refine_ls_restrained_S_all 1.226
_refine_ls_R_factor_all 0.0818
_refine_ls_R_factor_gt 0.0588
_refine_ls_shift/su_max 0.000
_refine_ls_shift/su_mean 0.000
_refine_ls_structure_factor_coef Fsqd
_refine_ls_weighting_details 'w=1/[\s^2^(Fo^2^)+(0.0680P)^2^+8.3201P] where P=(Fo^2^+2Fc^2^)/3'
_refine_ls_weighting_scheme calc
_refine_ls_wR_factor_gt 0.1478
_refine_ls_wR_factor_ref 0.1843
_reflns_Friedel_coverage 0.000
_reflns_number_gt 6683
_reflns_number_total 8556
_reflns_threshold_expression 'I > 2\s(I)'
_cod_data_source_file ja6b06486_si_006.cif
_cod_data_source_block 2p
_cod_depositor_comments
;
The following automatic conversions were performed:

data item '_exptl_absorpt_correction_type' value 'Multi-scan' was
changed to 'multi-scan' in accordance with the
/home/saulius/struct/COD-crude-data/automatic-downloads/DataCite-retrospective/ACS/depositions/lib/dictionaries/cif_core.dic
dictionary named 'cif_core.dic' version 2.4.2 last updated on
2011-04-26.

data item '_symmetry_cell_setting' value 'Monoclinic' was changed to
'monoclinic' in accordance with the
/home/saulius/struct/COD-crude-data/automatic-downloads/DataCite-retrospective/ACS/depositions/lib/dictionaries/cif_core.dic
dictionary named 'cif_core.dic' version 2.4.2 last updated on
2011-04-26.

Automatic conversion script
Id: cif_fix_values 6909 2019-04-08 15:41:33Z antanas 
;
_cod_original_sg_symbol_H-M 'P 21/c'
_cod_database_code 4130761
_shelx_shelxl_version_number 2014/7
_shelx_space_group_comment
;
The symmetry employed for this shelxl refinement is uniquely defined
by the following loop, which should always be used as a source of
symmetry information in preference to the above space-group names.
They are only intended as comments.
;
_shelx_estimated_absorpt_t_min 0.962
_shelx_estimated_absorpt_t_max 0.990

loop_
_space_group_symop_operation_xyz
'x, y, z'
'-x, y+1/2, -z+1/2'
'-x, -y, -z'
'x, -y-1/2, z-1/2'

loop_
_atom_site_label
_atom_site_type_symbol
_atom_site_fract_x
_atom_site_fract_y
_atom_site_fract_z
_atom_site_U_iso_or_equiv
_atom_site_adp_type
_atom_site_occupancy
_atom_site_site_symmetry_order
_atom_site_calc_flag
_atom_site_refinement_flags_posn
_atom_site_refinement_flags_adp
_atom_site_refinement_flags_occupancy
_atom_site_disorder_assembly
_atom_site_disorder_group
C1 C 0.1726(3) 0.14965(11) 0.1602(2) 0.0265(7) Uani 1 1 d . . . . .
C2 C 0.0770(3) 0.11734(11) 0.1153(2) 0.0282(7) Uani 1 1 d . . . . .
C3 C 0.1073(4) 0.07320(12) 0.1221(3) 0.0345(8) Uani 1 1 d . . . . .
H1 H 0.1916 0.0641 0.1574 0.041 Uiso 1 1 calc R U . . .
C4 C 0.0165(4) 0.04312(13) 0.0782(3) 0.0415(9) Uani 1 1 d . . . . .
H2 H 0.0371 0.0135 0.0854 0.050 Uiso 1 1 calc R U . . .
C5 C -0.1058(4) 0.05619(13) 0.0230(3) 0.0425(10) Uani 1 1 d . . . . .
H3 H -0.1646 0.0357 -0.0126 0.051 Uiso 1 1 calc R U . . .
C6 C -0.1409(4) 0.09837(13) 0.0201(3) 0.0366(9) Uani 1 1 d . . . . .
H4 H -0.2249 0.1070 -0.0166 0.044 Uiso 1 1 calc R U . . .
C7 C -0.0538(3) 0.12930(12) 0.0710(2) 0.0298(8) Uani 1 1 d . . . . .
C8 C -0.0946(3) 0.17192(12) 0.0854(2) 0.0289(8) Uani 1 1 d . . . . .
C9 C -0.2177(3) 0.19213(12) 0.0444(2) 0.0323(8) Uani 1 1 d . . . . .
H5 H -0.2859 0.1791 -0.0016 0.039 Uiso 1 1 calc R U . . .
C10 C -0.2277(3) 0.23173(13) 0.0776(2) 0.0321(8) Uani 1 1 d . . . . .
S1 S -0.08533(9) 0.24572(3) 0.16086(6) 0.0324(2) Uani 1 1 d . . . . .
C11 C -0.0101(3) 0.19721(11) 0.1516(2) 0.0270(7) Uani 1 1 d . . . . .
C12 C 0.1254(3) 0.18629(11) 0.1935(2) 0.0259(7) Uani 1 1 d . . . . .
C13 C 0.2163(3) 0.21479(11) 0.2540(2) 0.0257(7) Uani 1 1 d . . . . .
C14 C 0.1750(3) 0.24512(11) 0.3118(2) 0.0273(7) Uani 1 1 d . . . . .
C15 C 0.0721(3) 0.23570(12) 0.3492(2) 0.0302(8) Uani 1 1 d . . . . .
H6 H 0.0231 0.2100 0.3321 0.036 Uiso 1 1 calc R U . . .
C16 C 0.0416(3) 0.26288(13) 0.4097(2) 0.0345(8) Uani 1 1 d . . . . .
H7 H -0.0271 0.2558 0.4348 0.041 Uiso 1 1 calc R U . . .
C17 C 0.1118(4) 0.30106(13) 0.4345(3) 0.0389(9) Uani 1 1 d . . . . .
H8 H 0.0879 0.3206 0.4739 0.047 Uiso 1 1 calc R U . . .
C18 C 0.2149(4) 0.31018(12) 0.4018(3) 0.0359(8) Uani 1 1 d . . . . .
H9 H 0.2627 0.3360 0.4194 0.043 Uiso 1 1 calc R U . . .
C19 C 0.2513(3) 0.28210(11) 0.3430(2) 0.0288(7) Uani 1 1 d . . . . .
C20 C 0.3706(3) 0.28726(11) 0.3179(2) 0.0298(8) Uani 1 1 d . . . . .
C21 C 0.4487(3) 0.32497(11) 0.3266(2) 0.0306(8) Uani 1 1 d . . . . .
H10 H 0.4277 0.3513 0.3500 0.037 Uiso 1 1 calc R U . . .
C22 C 0.5565(3) 0.31935(11) 0.2978(2) 0.0297(8) Uani 1 1 d . . . . .
S2 S 0.56636(8) 0.26710(3) 0.26211(6) 0.0297(2) Uani 1 1 d . . . . .
C23 C 0.4217(3) 0.25248(11) 0.2847(2) 0.0271(7) Uani 1 1 d . . . . .
C24 C 0.3494(3) 0.21273(11) 0.2587(2) 0.0255(7) Uani 1 1 d . . . . .
C25 C 0.3997(3) 0.17520(11) 0.2266(2) 0.0255(7) Uani 1 1 d . . . . .
C26 C 0.5399(3) 0.16554(11) 0.2532(2) 0.0274(7) Uani 1 1 d . . . . .
C27 C 0.6258(3) 0.17999(11) 0.3362(2) 0.0316(8) Uani 1 1 d . . . . .
H11 H 0.5920 0.1966 0.3757 0.038 Uiso 1 1 calc R U . . .
C28 C 0.7564(4) 0.17033(13) 0.3600(3) 0.0384(9) Uani 1 1 d . . . . .
H12 H 0.8126 0.1806 0.4156 0.046 Uiso 1 1 calc R U . . .
C29 C 0.8084(4) 0.14550(13) 0.3034(3) 0.0403(9) Uani 1 1 d . . . . .
H13 H 0.9000 0.1401 0.3190 0.048 Uiso 1 1 calc R U . . .
C30 C 0.7263(3) 0.12894(12) 0.2253(3) 0.0351(8) Uani 1 1 d . . . . .
H14 H 0.7613 0.1115 0.1877 0.042 Uiso 1 1 calc R U . . .
C31 C 0.5912(3) 0.13738(11) 0.2003(2) 0.0294(8) Uani 1 1 d . . . . .
C32 C 0.5001(3) 0.11717(11) 0.1249(2) 0.0285(7) Uani 1 1 d . . . . .
C33 C 0.5313(4) 0.09359(11) 0.0550(2) 0.0325(8) Uani 1 1 d . . . . .
H15 H 0.6185 0.0890 0.0533 0.039 Uiso 1 1 calc R U . . .
C34 C 0.4250(3) 0.07837(11) -0.0085(2) 0.0316(8) Uani 1 1 d . . . . .
S3 S 0.28126(8) 0.09052(3) 0.01820(6) 0.0297(2) Uani 1 1 d . . . . .
C35 C 0.3663(3) 0.11842(11) 0.1151(2) 0.0265(7) Uani 1 1 d . . . . .
C36 C 0.3112(3) 0.14592(10) 0.1706(2) 0.0254(7) Uani 1 1 d . . . . .
C37 C -0.3388(4) 0.26183(14) 0.0578(2) 0.0368(9) Uani 1 1 d . . . . .
C38 C -0.3196(4) 0.30552(14) 0.0722(2) 0.0400(9) Uani 1 1 d . . . . .
H16 H -0.2330 0.3165 0.0935 0.048 Uiso 1 1 calc R U . . .
C39 C -0.4258(4) 0.33341(16) 0.0557(3) 0.0500(11) Uani 1 1 d . . . . .
H17 H -0.4103 0.3632 0.0666 0.060 Uiso 1 1 calc R U . . .
C40 C -0.5532(4) 0.31880(18) 0.0240(3) 0.0596(14) Uani 1 1 d D . . . .
C41 C -0.5716(4) 0.27484(19) 0.0121(3) 0.0619(15) Uani 1 1 d . . . . .
H18 H -0.6583 0.2639 -0.0081 0.074 Uiso 1 1 calc R U . . .
C42 C -0.4667(4) 0.24632(16) 0.0287(3) 0.0475(11) Uani 1 1 d . . . . .
H19 H -0.4823 0.2164 0.0203 0.057 Uiso 1 1 calc R U . . .
C43 C -0.6739(11) 0.3453(5) 0.0122(9) 0.079(4) Uani 0.658(11) 1 d D . P A 1
H55 H -0.7366 0.3388 -0.0473 0.095 Uiso 0.658(11) 1 calc R U P A 1
H56 H -0.6503 0.3760 0.0128 0.095 Uiso 0.658(11) 1 calc R U P A 1
C44 C -0.7413(14) 0.3371(6) 0.0860(11) 0.129(7) Uani 0.658(11) 1 d D . P A 1
H57 H -0.7618 0.3063 0.0880 0.155 Uiso 0.658(11) 1 calc R U P A 1
H58 H -0.6818 0.3455 0.1454 0.155 Uiso 0.658(11) 1 calc R U P A 1
C45 C -0.8678(12) 0.3635(5) 0.0654(9) 0.128(5) Uani 0.658(11) 1 d D U P A 1
H59 H -0.8456 0.3943 0.0650 0.153 Uiso 0.658(11) 1 calc R U P A 1
H60 H -0.9242 0.3560 0.0044 0.153 Uiso 0.658(11) 1 calc R U P A 1
C46 C -0.9431(19) 0.3566(7) 0.1313(15) 0.192(9) Uani 0.658(11) 1 d D U P A 1
H61 H -1.0225 0.3743 0.1145 0.288 Uiso 0.658(11) 1 calc R U P A 1
H62 H -0.9675 0.3263 0.1311 0.288 Uiso 0.658(11) 1 calc R U P A 1
H63 H -0.8888 0.3647 0.1917 0.288 Uiso 0.658(11) 1 calc R U P A 1
C47 C 0.6542(3) 0.35100(12) 0.2912(2) 0.0305(8) Uani 1 1 d . . . . .
C48 C 0.6190(4) 0.39411(12) 0.2766(3) 0.0369(9) Uani 1 1 d . . . . .
H20 H 0.5326 0.4028 0.2739 0.044 Uiso 1 1 calc R U . . .
C49 C 0.7082(4) 0.42453(13) 0.2658(3) 0.0427(10) Uani 1 1 d . . . . .
H21 H 0.6817 0.4536 0.2558 0.051 Uiso 1 1 calc R U . . .
C50 C 0.8350(4) 0.41320(13) 0.2692(3) 0.0407(9) Uani 1 1 d . . . . .
C51 C 0.8713(4) 0.37047(13) 0.2860(3) 0.0430(10) Uani 1 1 d . . . . .
H22 H 0.9585 0.3621 0.2902 0.052 Uiso 1 1 calc R U . . .
C52 C 0.7829(4) 0.33995(13) 0.2967(3) 0.0375(9) Uani 1 1 d . . . . .
H23 H 0.8104 0.3110 0.3080 0.045 Uiso 1 1 calc R U . . .
C53 C 0.9325(4) 0.44620(15) 0.2560(4) 0.0566(12) Uani 1 1 d . . . . .
H24 H 0.9918 0.4541 0.3158 0.068 Uiso 1 1 calc R U . . .
H25 H 0.9866 0.4328 0.2213 0.068 Uiso 1 1 calc R U . . .
C54 C 0.8719(5) 0.48664(17) 0.2080(4) 0.0663(14) Uani 1 1 d . . . . .
H26 H 0.8288 0.5024 0.2469 0.080 Uiso 1 1 calc R U . . .
H27 H 0.8032 0.4786 0.1521 0.080 Uiso 1 1 calc R U . . .
C55 C 0.9700(6) 0.5166(2) 0.1835(5) 0.0816(17) Uani 1 1 d . . . . .
H28 H 1.0134 0.5010 0.1445 0.098 Uiso 1 1 calc R U . . .
H29 H 1.0384 0.5250 0.2392 0.098 Uiso 1 1 calc R U . . .
C56 C 0.9040(8) 0.5569(2) 0.1346(5) 0.109(3) Uani 1 1 d . . . . .
H30 H 0.8329 0.5487 0.0813 0.163 Uiso 1 1 calc R U . . .
H31 H 0.9686 0.5741 0.1161 0.163 Uiso 1 1 calc R U . . .
H32 H 0.8682 0.5738 0.1752 0.163 Uiso 1 1 calc R U . . .
C57 C 0.4196(4) 0.05260(12) -0.0884(3) 0.0341(8) Uani 1 1 d . . . . .
C58 C 0.3146(4) 0.05479(15) -0.1653(3) 0.0470(10) Uani 1 1 d . . . . .
H33 H 0.2436 0.0735 -0.1672 0.056 Uiso 1 1 calc R U . . .
C59 C 0.3119(5) 0.02979(18) -0.2399(3) 0.0594(13) Uani 1 1 d . . . . .
H34 H 0.2392 0.0319 -0.2926 0.071 Uiso 1 1 calc R U . . .
C60 C 0.4143(5) 0.00161(15) -0.2389(3) 0.0535(12) Uani 1 1 d . . . . .
C61 C 0.5193(4) 0.00014(13) -0.1620(3) 0.0449(10) Uani 1 1 d . . . . .
H35 H 0.5908 -0.0184 -0.1600 0.054 Uiso 1 1 calc R U . . .
C62 C 0.5226(4) 0.02494(12) -0.0883(3) 0.0388(9) Uani 1 1 d . . . . .
H36 H 0.5963 0.0232 -0.0362 0.047 Uiso 1 1 calc R U . . .
C63 C 0.4147(6) -0.0256(2) -0.3189(4) 0.0863(19) Uani 1 1 d D . . . .
H37 H 0.4670 -0.0104 -0.3526 0.104 Uiso 0.560(7) 1 calc R U P B 1
H38 H 0.4615 -0.0526 -0.2959 0.104 Uiso 0.560(7) 1 calc R U P B 1
H39 H 0.3460 -0.0475 -0.3231 0.104 Uiso 0.440(7) 1 calc R U P B 2
H40 H 0.3811 -0.0068 -0.3720 0.104 Uiso 0.440(7) 1 calc R U P B 2
C64 C 0.2897(8) -0.0370(2) -0.3825(5) 0.054(2) Uani 0.560(7) 1 d D . P B 1
H41 H 0.2447 -0.0105 -0.4106 0.064 Uiso 0.560(7) 1 calc R U P B 1
H42 H 0.2339 -0.0509 -0.3497 0.064 Uiso 0.560(7) 1 calc R U P B 1
C65 C 0.3049(8) -0.0674(3) -0.4569(5) 0.060(3) Uani 0.560(7) 1 d D . P B 1
H43 H 0.3525 -0.0525 -0.4943 0.072 Uiso 0.560(7) 1 calc R U P B 1
H44 H 0.3567 -0.0928 -0.4293 0.072 Uiso 0.560(7) 1 calc R U P B 1
C66 C 0.1706(9) -0.0815(3) -0.5158(6) 0.070(3) Uani 0.560(7) 1 d D . P B 1
H45 H 0.1811 -0.1008 -0.5630 0.106 Uiso 0.560(7) 1 calc R U P B 1
H46 H 0.1243 -0.0964 -0.4787 0.106 Uiso 0.560(7) 1 calc R U P B 1
H47 H 0.1200 -0.0563 -0.5436 0.106 Uiso 0.560(7) 1 calc R U P B 1
C67 C 0.5268(13) -0.0492(6) -0.3353(9) 0.135(7) Uani 0.440(7) 1 d D U P B 2
H48 H 0.5597 -0.0710 -0.2878 0.162 Uiso 0.440(7) 1 calc R U P B 2
H49 H 0.5990 -0.0290 -0.3336 0.162 Uiso 0.440(7) 1 calc R U P B 2
C68 C 0.4808(19) -0.0711(5) -0.4284(9) 0.128(7) Uani 0.440(7) 1 d D U P B 2
H50 H 0.5328 -0.0976 -0.4271 0.154 Uiso 0.440(7) 1 calc R U P B 2
H51 H 0.3878 -0.0796 -0.4408 0.154 Uiso 0.440(7) 1 calc R U P B 2
C69 C 0.4946(18) -0.0424(4) -0.5042(9) 0.100(5) Uani 0.440(7) 1 d D . P B 2
H52 H 0.4642 -0.0579 -0.5616 0.149 Uiso 0.440(7) 1 calc R U P B 2
H53 H 0.4417 -0.0165 -0.5068 0.149 Uiso 0.440(7) 1 calc R U P B 2
H54 H 0.5868 -0.0344 -0.4931 0.149 Uiso 0.440(7) 1 calc R U P B 2
C70 C -0.650(3) 0.3536(8) -0.0091(15) 0.078(8) Uani 0.342(11) 1 d D U P A 2
H64 H -0.7205 0.3430 -0.0617 0.094 Uiso 0.342(11) 1 calc R U P A 2
H65 H -0.6065 0.3779 -0.0297 0.094 Uiso 0.342(11) 1 calc R U P A 2
C71 C -0.7128(13) 0.3700(4) 0.0626(10) 0.054(4) Uani 0.342(11) 1 d D . P A 2
H66 H -0.6430 0.3801 0.1159 0.065 Uiso 0.342(11) 1 calc R U P A 2
H67 H -0.7709 0.3946 0.0380 0.065 Uiso 0.342(11) 1 calc R U P A 2
C72 C -0.7924(15) 0.3345(4) 0.0912(10) 0.051(5) Uani 0.342(11) 1 d D . P A 2
H68 H -0.8577 0.3228 0.0372 0.062 Uiso 0.342(11) 1 calc R U P A 2
H69 H -0.7330 0.3108 0.1202 0.062 Uiso 0.342(11) 1 calc R U P A 2
C73 C -0.8634(14) 0.3517(5) 0.1573(9) 0.051(4) Uani 0.342(11) 1 d D . P A 2
H70 H -0.9132 0.3285 0.1744 0.077 Uiso 0.342(11) 1 calc R U P A 2
H71 H -0.7988 0.3629 0.2113 0.077 Uiso 0.342(11) 1 calc R U P A 2
H72 H -0.9234 0.3748 0.1284 0.077 Uiso 0.342(11) 1 calc R U P A 2

loop_
_atom_site_aniso_label
_atom_site_aniso_U_11
_atom_site_aniso_U_22
_atom_site_aniso_U_33
_atom_site_aniso_U_23
_atom_site_aniso_U_13
_atom_site_aniso_U_12
C1 0.0248(17) 0.0311(18) 0.0242(16) 0.0010(14) 0.0079(13) -0.0014(14)
C2 0.0285(18) 0.0326(19) 0.0277(17) -0.0053(14) 0.0148(14) -0.0053(15)
C3 0.036(2) 0.033(2) 0.038(2) -0.0026(16) 0.0180(16) -0.0026(16)
C4 0.047(2) 0.030(2) 0.052(2) -0.0072(18) 0.022(2) -0.0071(17)
C5 0.037(2) 0.043(2) 0.053(2) -0.0160(19) 0.0202(19) -0.0149(18)
C6 0.0278(19) 0.048(2) 0.036(2) -0.0103(17) 0.0121(16) -0.0052(16)
C7 0.0275(18) 0.037(2) 0.0287(18) -0.0043(15) 0.0141(15) -0.0050(15)
C8 0.0254(17) 0.037(2) 0.0267(17) -0.0042(15) 0.0112(14) -0.0056(14)
C9 0.0255(18) 0.046(2) 0.0247(17) -0.0033(15) 0.0057(14) -0.0018(15)
C10 0.0249(18) 0.047(2) 0.0233(17) 0.0001(15) 0.0058(14) 0.0022(16)
S1 0.0264(4) 0.0367(5) 0.0314(5) -0.0043(4) 0.0044(4) 0.0055(4)
C11 0.0262(17) 0.0325(19) 0.0242(17) -0.0003(14) 0.0104(14) 0.0000(14)
C12 0.0266(17) 0.0298(18) 0.0227(16) -0.0009(14) 0.0096(14) -0.0009(14)
C13 0.0261(17) 0.0272(18) 0.0238(16) 0.0009(13) 0.0071(13) 0.0027(14)
C14 0.0267(17) 0.0314(19) 0.0222(16) -0.0001(14) 0.0049(14) 0.0036(14)
C15 0.0260(18) 0.034(2) 0.0289(18) -0.0015(15) 0.0060(14) 0.0003(14)
C16 0.0247(18) 0.047(2) 0.0322(19) -0.0033(16) 0.0098(15) 0.0050(16)
C17 0.037(2) 0.045(2) 0.037(2) -0.0111(17) 0.0148(17) 0.0056(17)
C18 0.036(2) 0.033(2) 0.040(2) -0.0097(16) 0.0129(17) 0.0000(16)
C19 0.0268(18) 0.0298(19) 0.0303(18) -0.0007(14) 0.0089(14) 0.0026(14)
C20 0.0302(18) 0.0319(19) 0.0267(17) -0.0030(14) 0.0074(14) 0.0009(15)
C21 0.0308(19) 0.0270(19) 0.0337(19) -0.0032(15) 0.0091(15) 0.0018(14)
C22 0.0301(18) 0.0312(19) 0.0264(17) -0.0028(14) 0.0059(14) -0.0004(15)
S2 0.0270(4) 0.0300(5) 0.0336(5) -0.0046(4) 0.0113(4) -0.0013(3)
C23 0.0265(17) 0.0298(18) 0.0240(17) -0.0017(14) 0.0057(14) 0.0036(14)
C24 0.0274(17) 0.0287(18) 0.0209(16) 0.0009(13) 0.0077(13) 0.0027(14)
C25 0.0260(17) 0.0286(18) 0.0236(16) 0.0035(13) 0.0101(14) 0.0012(14)
C26 0.0250(17) 0.0281(18) 0.0304(18) 0.0019(14) 0.0100(14) -0.0009(14)
C27 0.0308(19) 0.0288(19) 0.0342(19) 0.0037(15) 0.0077(15) 0.0033(15)
C28 0.030(2) 0.041(2) 0.040(2) 0.0021(17) 0.0046(16) 0.0029(16)
C29 0.0225(18) 0.042(2) 0.055(2) 0.0029(19) 0.0076(17) 0.0033(16)
C30 0.0304(19) 0.032(2) 0.046(2) -0.0011(16) 0.0163(17) 0.0036(15)
C31 0.0276(18) 0.0300(19) 0.0335(19) 0.0035(15) 0.0135(15) -0.0002(14)
C32 0.0285(18) 0.0261(18) 0.0323(18) 0.0023(14) 0.0115(15) 0.0032(14)
C33 0.0319(19) 0.0288(19) 0.042(2) -0.0026(16) 0.0188(16) 0.0015(15)
C34 0.035(2) 0.0280(19) 0.037(2) 0.0010(15) 0.0181(16) 0.0032(15)
S3 0.0302(5) 0.0291(5) 0.0314(5) -0.0038(4) 0.0113(4) 0.0014(4)
C35 0.0294(18) 0.0223(17) 0.0287(17) 0.0012(13) 0.0102(14) 0.0002(14)
C36 0.0275(17) 0.0235(17) 0.0260(17) 0.0009(13) 0.0091(14) 0.0021(13)
C37 0.0293(19) 0.058(3) 0.0208(17) -0.0013(16) 0.0040(14) 0.0120(17)
C38 0.039(2) 0.053(3) 0.0280(19) 0.0018(17) 0.0103(16) 0.0103(18)
C39 0.052(3) 0.060(3) 0.036(2) -0.002(2) 0.0081(19) 0.021(2)
C40 0.044(3) 0.086(4) 0.041(2) -0.016(2) 0.000(2) 0.026(2)
C41 0.032(2) 0.104(4) 0.042(2) -0.027(3) -0.0012(19) 0.016(2)
C42 0.033(2) 0.071(3) 0.032(2) -0.016(2) -0.0004(17) 0.009(2)
C43 0.040(6) 0.108(10) 0.081(8) -0.036(6) 0.004(5) 0.035(7)
C44 0.097(12) 0.174(18) 0.128(12) 0.045(11) 0.051(10) 0.078(11)
C45 0.113(9) 0.146(11) 0.144(10) 0.045(8) 0.066(8) 0.058(8)
C46 0.175(15) 0.176(15) 0.263(18) 0.018(13) 0.122(14) -0.005(12)
C47 0.0294(18) 0.0322(19) 0.0290(18) -0.0044(15) 0.0071(15) -0.0023(15)
C48 0.033(2) 0.035(2) 0.044(2) -0.0001(17) 0.0137(17) -0.0004(16)
C49 0.043(2) 0.029(2) 0.058(3) 0.0026(18) 0.019(2) 0.0007(17)
C50 0.035(2) 0.038(2) 0.049(2) -0.0046(18) 0.0125(18) -0.0072(17)
C51 0.029(2) 0.046(2) 0.054(3) -0.0019(19) 0.0118(18) 0.0000(17)
C52 0.033(2) 0.033(2) 0.045(2) -0.0008(17) 0.0101(17) 0.0009(16)
C53 0.045(3) 0.047(3) 0.081(3) -0.002(2) 0.024(2) -0.010(2)
C54 0.064(3) 0.058(3) 0.077(4) 0.004(3) 0.019(3) -0.013(3)
C55 0.077(4) 0.075(4) 0.095(4) 0.003(3) 0.027(3) -0.021(3)
C56 0.126(6) 0.087(5) 0.108(5) 0.031(4) 0.027(5) -0.036(4)
C57 0.041(2) 0.0276(19) 0.039(2) -0.0024(15) 0.0200(17) -0.0031(16)
C58 0.042(2) 0.053(3) 0.049(2) -0.012(2) 0.018(2) 0.0003(19)
C59 0.050(3) 0.078(4) 0.050(3) -0.023(2) 0.013(2) -0.007(2)
C60 0.060(3) 0.051(3) 0.056(3) -0.018(2) 0.029(2) -0.004(2)
C61 0.057(3) 0.034(2) 0.053(3) -0.0021(19) 0.031(2) 0.0051(19)
C62 0.047(2) 0.035(2) 0.040(2) 0.0001(17) 0.0213(18) 0.0022(17)
C63 0.102(5) 0.083(4) 0.083(4) -0.043(3) 0.041(4) -0.011(4)
C64 0.074(6) 0.042(5) 0.046(5) -0.002(4) 0.020(4) 0.001(4)
C65 0.086(7) 0.040(5) 0.055(5) -0.010(4) 0.025(5) 0.005(4)
C66 0.107(8) 0.054(6) 0.043(5) -0.009(4) 0.010(5) 0.009(5)
C67 0.160(15) 0.143(14) 0.115(12) -0.027(11) 0.059(11) -0.043(12)
C68 0.156(14) 0.143(14) 0.110(12) -0.063(10) 0.076(11) -0.060(11)
C69 0.129(14) 0.050(8) 0.101(11) -0.011(8) 0.004(10) -0.018(8)
C70 0.051(11) 0.117(16) 0.074(12) -0.018(10) 0.031(9) 0.018(10)
C71 0.062(9) 0.042(8) 0.064(9) 0.022(7) 0.026(7) 0.022(7)
C72 0.052(11) 0.045(9) 0.041(8) 0.002(6) -0.013(7) 0.022(7)
C73 0.051(9) 0.053(8) 0.054(8) 0.005(6) 0.023(7) 0.004(7)

loop_
_atom_type_symbol
_atom_type_description
_atom_type_scat_dispersion_real
_atom_type_scat_dispersion_imag
_atom_type_scat_source
C C 0.0033 0.0016 'International Tables Vol C Tables 4.2.6.8 and 6.1.1.4'
H H 0.0000 0.0000 'International Tables Vol C Tables 4.2.6.8 and 6.1.1.4'
S S 0.1246 0.1234 'International Tables Vol C Tables 4.2.6.8 and 6.1.1.4'

loop_
_geom_angle_atom_site_label_1
_geom_angle_atom_site_label_2
_geom_angle_atom_site_label_3
_geom_angle
C12 C1 C36 119.3(3)
C12 C1 C2 117.5(3)
C36 C1 C2 123.2(3)
C3 C2 C7 117.8(3)
C3 C2 C1 121.7(3)
C7 C2 C1 120.2(3)
C4 C3 C2 121.0(4)
C4 C3 H1 119.5
C2 C3 H1 119.5
C3 C4 C5 120.1(4)
C3 C4 H2 120.0
C5 C4 H2 120.0
C6 C5 C4 120.0(4)
C6 C5 H3 120.0
C4 C5 H3 120.0
C5 C6 C7 120.7(4)
C5 C6 H4 119.6
C7 C6 H4 119.6
C6 C7 C2 119.2(3)
C6 C7 C8 122.7(3)
C2 C7 C8 118.0(3)
C11 C8 C9 113.0(3)
C11 C8 C7 118.5(3)
C9 C8 C7 128.3(3)
C10 C9 C8 113.4(3)
C10 C9 H5 123.3
C8 C9 H5 123.3
C9 C10 C37 130.5(3)
C9 C10 S1 111.3(3)
C37 C10 S1 118.1(3)
C10 S1 C11 92.53(17)
C8 C11 C12 123.1(3)
C8 C11 S1 109.8(3)
C12 C11 S1 126.5(3)
C1 C12 C11 116.4(3)
C1 C12 C13 119.7(3)
C11 C12 C13 122.9(3)
C24 C13 C12 118.9(3)
C24 C13 C14 118.8(3)
C12 C13 C14 122.3(3)
C19 C14 C15 117.8(3)
C19 C14 C13 119.6(3)
C15 C14 C13 121.9(3)
C16 C15 C14 121.4(3)
C16 C15 H6 119.3
C14 C15 H6 119.3
C15 C16 C17 119.8(3)
C15 C16 H7 120.1
C17 C16 H7 120.1
C18 C17 C16 119.9(3)
C18 C17 H8 120.0
C16 C17 H8 120.0
C17 C18 C19 121.2(4)
C17 C18 H9 119.4
C19 C18 H9 119.4
C18 C19 C14 119.6(3)
C18 C19 C20 122.7(3)
C14 C19 C20 117.5(3)
C23 C20 C21 113.6(3)
C23 C20 C19 119.2(3)
C21 C20 C19 127.1(3)
C22 C21 C20 112.9(3)
C22 C21 H10 123.5
C20 C21 H10 123.5
C21 C22 C47 128.6(3)
C21 C22 S2 111.2(3)
C47 C22 S2 120.1(3)
C22 S2 C23 92.39(16)
C20 C23 C24 122.6(3)
C20 C23 S2 109.9(3)
C24 C23 S2 126.7(3)
C13 C24 C25 119.6(3)
C13 C24 C23 115.0(3)
C25 C24 C23 124.8(3)
C36 C25 C24 119.3(3)
C36 C25 C26 119.0(3)
C24 C25 C26 121.7(3)
C31 C26 C27 117.8(3)
C31 C26 C25 120.1(3)
C27 C26 C25 121.8(3)
C28 C27 C26 120.8(3)
C28 C27 H11 119.6
C26 C27 H11 119.6
C27 C28 C29 120.7(4)
C27 C28 H12 119.6
C29 C28 H12 119.6
C30 C29 C28 119.6(3)
C30 C29 H13 120.2
C28 C29 H13 120.2
C29 C30 C31 120.8(3)
C29 C30 H14 119.6
C31 C30 H14 119.6
C30 C31 C26 119.7(3)
C30 C31 C32 122.7(3)
C26 C31 C32 117.5(3)
C35 C32 C33 113.0(3)
C35 C32 C31 120.5(3)
C33 C32 C31 126.5(3)
C34 C33 C32 113.8(3)
C34 C33 H15 123.1
C32 C33 H15 123.1
C33 C34 C57 128.8(3)
C33 C34 S3 111.0(3)
C57 C34 S3 120.1(3)
C34 S3 C35 92.38(17)
C32 C35 C36 122.1(3)
C32 C35 S3 109.8(3)
C36 C35 S3 127.3(3)
C25 C36 C1 119.6(3)
C25 C36 C35 115.6(3)
C1 C36 C35 124.0(3)
C38 C37 C42 118.6(4)
C38 C37 C10 121.4(4)
C42 C37 C10 119.9(4)
C37 C38 C39 120.7(4)
C37 C38 H16 119.6
C39 C38 H16 119.6
C40 C39 C38 121.5(5)
C40 C39 H17 119.2
C38 C39 H17 119.2
C39 C40 C41 117.3(4)
C39 C40 C70 113.3(15)
C41 C40 C70 128.2(15)
C39 C40 C43 125.8(8)
C41 C40 C43 116.5(8)
C40 C41 C42 122.1(4)
C40 C41 H18 119.0
C42 C41 H18 119.0
C37 C42 C41 119.7(5)
C37 C42 H19 120.1
C41 C42 H19 120.1
C40 C43 C44 113.0(8)
C40 C43 H55 109.0
C44 C43 H55 109.0
C40 C43 H56 109.0
C44 C43 H56 109.0
H55 C43 H56 107.8
C45 C44 C43 109.3(9)
C45 C44 H57 109.8
C43 C44 H57 109.8
C45 C44 H58 109.8
C43 C44 H58 109.8
H57 C44 H58 108.3
C46 C45 C44 113.5(10)
C46 C45 H59 108.9
C44 C45 H59 108.9
C46 C45 H60 108.9
C44 C45 H60 108.9
H59 C45 H60 107.7
C45 C46 H61 109.5
C45 C46 H62 109.5
H61 C46 H62 109.5
C45 C46 H63 109.5
H61 C46 H63 109.5
H62 C46 H63 109.5
C52 C47 C48 117.5(3)
C52 C47 C22 122.6(3)
C48 C47 C22 119.9(3)
C49 C48 C47 121.1(4)
C49 C48 H20 119.4
C47 C48 H20 119.4
C50 C49 C48 121.2(4)
C50 C49 H21 119.4
C48 C49 H21 119.4
C49 C50 C51 117.8(4)
C49 C50 C53 121.5(4)
C51 C50 C53 120.7(4)
C52 C51 C50 121.3(4)
C52 C51 H22 119.3
C50 C51 H22 119.3
C51 C52 C47 121.1(4)
C51 C52 H23 119.5
C47 C52 H23 119.5
C54 C53 C50 114.9(4)
C54 C53 H24 108.5
C50 C53 H24 108.5
C54 C53 H25 108.5
C50 C53 H25 108.5
H24 C53 H25 107.5
C53 C54 C55 113.9(5)
C53 C54 H26 108.8
C55 C54 H26 108.8
C53 C54 H27 108.8
C55 C54 H27 108.8
H26 C54 H27 107.7
C54 C55 C56 112.0(5)
C54 C55 H28 109.2
C56 C55 H28 109.2
C54 C55 H29 109.2
C56 C55 H29 109.2
H28 C55 H29 107.9
C55 C56 H30 109.5
C55 C56 H31 109.5
H30 C56 H31 109.5
C55 C56 H32 109.5
H30 C56 H32 109.5
H31 C56 H32 109.5
C58 C57 C62 118.1(4)
C58 C57 C34 121.7(3)
C62 C57 C34 120.2(3)
C57 C58 C59 120.5(4)
C57 C58 H33 119.8
C59 C58 H33 119.8
C58 C59 C60 121.1(4)
C58 C59 H34 119.4
C60 C59 H34 119.4
C61 C60 C59 117.7(4)
C61 C60 C63 119.9(4)
C59 C60 C63 122.3(5)
C62 C61 C60 121.3(4)
C62 C61 H35 119.4
C60 C61 H35 119.4
C61 C62 C57 121.2(4)
C61 C62 H36 119.4
C57 C62 H36 119.4
C64 C63 C60 118.4(5)
C67 C63 C60 128.0(7)
C64 C63 H37 107.7
C60 C63 H37 107.7
C64 C63 H38 107.7
C60 C63 H38 107.7
H37 C63 H38 107.1
C67 C63 H39 105.3
C60 C63 H39 105.3
C67 C63 H40 105.3
C60 C63 H40 105.3
H39 C63 H40 106.0
C63 C64 C65 112.5(6)
C63 C64 H41 109.1
C65 C64 H41 109.1
C63 C64 H42 109.1
C65 C64 H42 109.1
H41 C64 H42 107.8
C66 C65 C64 109.9(6)
C66 C65 H43 109.7
C64 C65 H43 109.7
C66 C65 H44 109.7
C64 C65 H44 109.7
H43 C65 H44 108.2
C65 C66 H45 109.5
C65 C66 H46 109.5
H45 C66 H46 109.5
C65 C66 H47 109.5
H45 C66 H47 109.5
H46 C66 H47 109.5
C63 C67 C68 109.1(10)
C63 C67 H48 109.9
C68 C67 H48 109.9
C63 C67 H49 109.9
C68 C67 H49 109.9
H48 C67 H49 108.3
C69 C68 C67 112.8(11)
C69 C68 H50 109.0
C67 C68 H50 109.0
C69 C68 H51 109.0
C67 C68 H51 109.0
H50 C68 H51 107.8
C68 C69 H52 109.5
C68 C69 H53 109.5
H52 C69 H53 109.5
C68 C69 H54 109.5
H52 C69 H54 109.5
H53 C69 H54 109.5
C40 C70 C71 113.3(11)
C40 C70 H64 108.9
C71 C70 H64 108.9
C40 C70 H65 108.9
C71 C70 H65 108.9
H64 C70 H65 107.7
C72 C71 C70 111.3(12)
C72 C71 H66 109.4
C70 C71 H66 109.4
C72 C71 H67 109.4
C70 C71 H67 109.4
H66 C71 H67 108.0
C73 C72 C71 111.2(10)
C73 C72 H68 109.4
C71 C72 H68 109.4
C73 C72 H69 109.4
C71 C72 H69 109.4
H68 C72 H69 108.0
C72 C73 H70 109.5
C72 C73 H71 109.5
H70 C73 H71 109.5
C72 C73 H72 109.5
H70 C73 H72 109.5
H71 C73 H72 109.5

loop_
_geom_bond_atom_site_label_1
_geom_bond_atom_site_label_2
_geom_bond_distance
C1 C12 1.406(5)
C1 C36 1.445(5)
C1 C2 1.458(5)
C2 C3 1.411(5)
C2 C7 1.413(5)
C3 C4 1.377(5)
C3 H1 0.9500
C4 C5 1.396(6)
C4 H2 0.9500
C5 C6 1.364(6)
C5 H3 0.9500
C6 C7 1.411(5)
C6 H4 0.9500
C7 C8 1.436(5)
C8 C11 1.396(5)
C8 C9 1.428(5)
C9 C10 1.354(5)
C9 H5 0.9500
C10 C37 1.473(5)
C10 S1 1.738(4)
S1 C11 1.738(4)
C11 C12 1.442(5)
C12 C13 1.442(5)
C13 C24 1.403(5)
C13 C14 1.457(5)
C14 C19 1.413(5)
C14 C15 1.415(5)
C15 C16 1.374(5)
C15 H6 0.9500
C16 C17 1.399(6)
C16 H7 0.9500
C17 C18 1.369(5)
C17 H8 0.9500
C18 C19 1.399(5)
C18 H9 0.9500
C19 C20 1.445(5)
C20 C23 1.379(5)
C20 C21 1.425(5)
C21 C22 1.362(5)
C21 H10 0.9500
C22 C47 1.460(5)
C22 S2 1.734(4)
S2 C23 1.741(4)
C23 C24 1.453(5)
C24 C25 1.435(5)
C25 C36 1.415(5)
C25 C26 1.463(5)
C26 C31 1.417(5)
C26 C27 1.418(5)
C27 C28 1.368(5)
C27 H11 0.9500
C28 C29 1.401(6)
C28 H12 0.9500
C29 C30 1.373(5)
C29 H13 0.9500
C30 C31 1.403(5)
C30 H14 0.9500
C31 C32 1.431(5)
C32 C35 1.391(5)
C32 C33 1.428(5)
C33 C34 1.353(5)
C33 H15 0.9500
C34 C57 1.464(5)
C34 S3 1.743(3)
S3 C35 1.746(3)
C35 C36 1.456(5)
C37 C38 1.386(6)
C37 C42 1.392(6)
C38 C39 1.391(6)
C38 H16 0.9500
C39 C40 1.381(7)
C39 H17 0.9500
C40 C41 1.390(8)
C40 C70 1.486(10)
C40 C43 1.495(7)
C41 C42 1.393(6)
C41 H18 0.9500
C42 H19 0.9500
C43 C44 1.540(9)
C43 H55 0.9900
C43 H56 0.9900
C44 C45 1.533(9)
C44 H57 0.9900
C44 H58 0.9900
C45 C46 1.489(9)
C45 H59 0.9900
C45 H60 0.9900
C46 H61 0.9800
C46 H62 0.9800
C46 H63 0.9800
C47 C52 1.394(5)
C47 C48 1.396(5)
C48 C49 1.388(5)
C48 H20 0.9500
C49 C50 1.385(6)
C49 H21 0.9500
C50 C51 1.391(6)
C50 C53 1.518(6)
C51 C52 1.384(5)
C51 H22 0.9500
C52 H23 0.9500
C53 C54 1.511(7)
C53 H24 0.9900
C53 H25 0.9900
C54 C55 1.531(7)
C54 H26 0.9900
C54 H27 0.9900
C55 C56 1.531(9)
C55 H28 0.9900
C55 H29 0.9900
C56 H30 0.9800
C56 H31 0.9800
C56 H32 0.9800
C57 C58 1.380(6)
C57 C62 1.396(5)
C58 C59 1.390(6)
C58 H33 0.9500
C59 C60 1.399(7)
C59 H34 0.9500
C60 C61 1.378(7)
C60 C63 1.506(6)
C61 C62 1.373(6)
C61 H35 0.9500
C62 H36 0.9500
C63 C64 1.452(7)
C63 C67 1.488(9)
C63 H37 0.9900
C63 H38 0.9900
C63 H39 0.9900
C63 H40 0.9900
C64 C65 1.540(7)
C64 H41 0.9900
C64 H42 0.9900
C65 C66 1.522(8)
C65 H43 0.9900
C65 H44 0.9900
C66 H45 0.9800
C66 H46 0.9800
C66 H47 0.9800
C67 C68 1.544(9)
C67 H48 0.9900
C67 H49 0.9900
C68 C69 1.519(9)
C68 H50 0.9900
C68 H51 0.9900
C69 H52 0.9800
C69 H53 0.9800
C69 H54 0.9800
C70 C71 1.541(10)
C70 H64 0.9900
C70 H65 0.9900
C71 C72 1.539(10)
C71 H66 0.9900
C71 H67 0.9900
C72 C73 1.539(9)
C72 H68 0.9900
C72 H69 0.9900
C73 H70 0.9800
C73 H71 0.9800
C73 H72 0.9800

loop_
_geom_torsion_atom_site_label_1
_geom_torsion_atom_site_label_2
_geom_torsion_atom_site_label_3
_geom_torsion_atom_site_label_4
_geom_torsion
C12 C1 C2 C3 -145.4(3)
C36 C1 C2 C3 35.5(5)
C12 C1 C2 C7 28.0(5)
C36 C1 C2 C7 -151.1(3)
C7 C2 C3 C4 7.3(5)
C1 C2 C3 C4 -179.1(3)
C2 C3 C4 C5 2.7(6)
C3 C4 C5 C6 -7.1(6)
C4 C5 C6 C7 1.3(6)
C5 C6 C7 C2 8.9(5)
C5 C6 C7 C8 -166.5(4)
C3 C2 C7 C6 -12.9(5)
C1 C2 C7 C6 173.4(3)
C3 C2 C7 C8 162.7(3)
C1 C2 C7 C8 -11.0(5)
C6 C7 C8 C11 166.5(3)
C2 C7 C8 C11 -9.0(5)
C6 C7 C8 C9 -8.7(6)
C2 C7 C8 C9 175.8(3)
C11 C8 C9 C10 0.2(4)
C7 C8 C9 C10 175.7(3)
C8 C9 C10 C37 -176.1(4)
C8 C9 C10 S1 0.0(4)
C9 C10 S1 C11 -0.2(3)
C37 C10 S1 C11 176.5(3)
C9 C8 C11 C12 -171.3(3)
C7 C8 C11 C12 12.8(5)
C9 C8 C11 S1 -0.3(4)
C7 C8 C11 S1 -176.3(2)
C10 S1 C11 C8 0.3(3)
C10 S1 C11 C12 170.9(3)
C36 C1 C12 C11 155.4(3)
C2 C1 C12 C11 -23.7(4)
C36 C1 C12 C13 -13.5(5)
C2 C1 C12 C13 167.4(3)
C8 C11 C12 C1 4.1(5)
S1 C11 C12 C1 -165.3(3)
C8 C11 C12 C13 172.6(3)
S1 C11 C12 C13 3.2(5)
C1 C12 C13 C24 17.9(5)
C11 C12 C13 C24 -150.2(3)
C1 C12 C13 C14 -160.9(3)
C11 C12 C13 C14 31.0(5)
C24 C13 C14 C19 24.9(5)
C12 C13 C14 C19 -156.3(3)
C24 C13 C14 C15 -145.1(3)
C12 C13 C14 C15 33.6(5)
C19 C14 C15 C16 4.0(5)
C13 C14 C15 C16 174.2(3)
C14 C15 C16 C17 0.9(5)
C15 C16 C17 C18 -3.3(6)
C16 C17 C18 C19 0.6(6)
C17 C18 C19 C14 4.4(6)
C17 C18 C19 C20 -170.4(4)
C15 C14 C19 C18 -6.6(5)
C13 C14 C19 C18 -177.1(3)
C15 C14 C19 C20 168.5(3)
C13 C14 C19 C20 -1.9(5)
C18 C19 C20 C23 159.3(3)
C14 C19 C20 C23 -15.6(5)
C18 C19 C20 C21 -17.9(6)
C14 C19 C20 C21 167.1(3)
C23 C20 C21 C22 1.8(4)
C19 C20 C21 C22 179.2(3)
C20 C21 C22 C47 176.0(3)
C20 C21 C22 S2 -1.6(4)
C21 C22 S2 C23 0.8(3)
C47 C22 S2 C23 -177.0(3)
C21 C20 C23 C24 -171.2(3)
C19 C20 C23 C24 11.2(5)
C21 C20 C23 S2 -1.2(4)
C19 C20 C23 S2 -178.7(3)
C22 S2 C23 C20 0.2(3)
C22 S2 C23 C24 169.7(3)
C12 C13 C24 C25 -19.0(5)
C14 C13 C24 C25 159.8(3)
C12 C13 C24 C23 152.5(3)
C14 C13 C24 C23 -28.7(4)
C20 C23 C24 C13 11.2(5)
S2 C23 C24 C13 -157.1(3)
C20 C23 C24 C25 -177.9(3)
S2 C23 C24 C25 13.9(5)
C13 C24 C25 C36 16.0(5)
C23 C24 C25 C36 -154.5(3)
C13 C24 C25 C26 -161.5(3)
C23 C24 C25 C26 27.9(5)
C36 C25 C26 C31 22.9(5)
C24 C25 C26 C31 -159.5(3)
C36 C25 C26 C27 -150.3(3)
C24 C25 C26 C27 27.3(5)
C31 C26 C27 C28 6.1(5)
C25 C26 C27 C28 179.5(3)
C26 C27 C28 C29 -0.7(6)
C27 C28 C29 C30 -3.2(6)
C28 C29 C30 C31 1.5(6)
C29 C30 C31 C26 4.1(6)
C29 C30 C31 C32 -173.0(4)
C27 C26 C31 C30 -7.7(5)
C25 C26 C31 C30 178.8(3)
C27 C26 C31 C32 169.5(3)
C25 C26 C31 C32 -4.0(5)
C30 C31 C32 C35 164.7(3)
C26 C31 C32 C35 -12.5(5)
C30 C31 C32 C33 -13.9(6)
C26 C31 C32 C33 169.0(3)
C35 C32 C33 C34 2.1(5)
C31 C32 C33 C34 -179.3(3)
C32 C33 C34 C57 -179.0(3)
C32 C33 C34 S3 -2.7(4)
C33 C34 S3 C35 2.1(3)
C57 C34 S3 C35 178.7(3)
C33 C32 C35 C36 -170.5(3)
C31 C32 C35 C36 10.8(5)
C33 C32 C35 S3 -0.5(4)
C31 C32 C35 S3 -179.2(3)
C34 S3 C35 C32 -0.9(3)
C34 S3 C35 C36 168.5(3)
C24 C25 C36 C1 -11.6(5)
C26 C25 C36 C1 166.1(3)
C24 C25 C36 C35 158.2(3)
C26 C25 C36 C35 -24.1(4)
C12 C1 C36 C25 10.5(5)
C2 C1 C36 C25 -170.5(3)
C12 C1 C36 C35 -158.4(3)
C2 C1 C36 C35 20.7(5)
C32 C35 C36 C25 7.9(5)
S3 C35 C36 C25 -160.3(3)
C32 C35 C36 C1 177.2(3)
S3 C35 C36 C1 9.0(5)
C9 C10 C37 C38 -156.5(4)
S1 C10 C37 C38 27.7(5)
C9 C10 C37 C42 27.1(6)
S1 C10 C37 C42 -148.8(3)
C42 C37 C38 C39 -1.6(6)
C10 C37 C38 C39 -178.1(3)
C37 C38 C39 C40 -0.5(6)
C38 C39 C40 C41 2.1(7)
C38 C39 C40 C70 -166.7(8)
C38 C39 C40 C43 174.0(7)
C39 C40 C41 C42 -1.7(7)
C70 C40 C41 C42 165.2(8)
C43 C40 C41 C42 -174.3(7)
C38 C37 C42 C41 2.0(6)
C10 C37 C42 C41 178.6(4)
C40 C41 C42 C37 -0.4(7)
C39 C40 C43 C44 -104.4(14)
C41 C40 C43 C44 67.5(15)
C40 C43 C44 C45 -176.7(13)
C43 C44 C45 C46 177.9(16)
C21 C22 C47 C52 153.1(4)
S2 C22 C47 C52 -29.6(5)
C21 C22 C47 C48 -28.6(6)
S2 C22 C47 C48 148.7(3)
C52 C47 C48 C49 1.5(6)
C22 C47 C48 C49 -176.9(4)
C47 C48 C49 C50 -0.1(6)
C48 C49 C50 C51 -1.5(6)
C48 C49 C50 C53 179.0(4)
C49 C50 C51 C52 1.6(6)
C53 C50 C51 C52 -178.9(4)
C50 C51 C52 C47 -0.1(6)
C48 C47 C52 C51 -1.4(6)
C22 C47 C52 C51 176.9(4)
C49 C50 C53 C54 -20.6(7)
C51 C50 C53 C54 160.0(4)
C50 C53 C54 C55 -171.8(5)
C53 C54 C55 C56 179.7(6)
C33 C34 C57 C58 -151.0(4)
S3 C34 C57 C58 33.0(5)
C33 C34 C57 C62 28.9(6)
S3 C34 C57 C62 -147.1(3)
C62 C57 C58 C59 0.4(6)
C34 C57 C58 C59 -179.7(4)
C57 C58 C59 C60 0.6(7)
C58 C59 C60 C61 -1.3(7)
C58 C59 C60 C63 -179.5(5)
C59 C60 C61 C62 1.0(7)
C63 C60 C61 C62 179.3(5)
C60 C61 C62 C57 0.0(6)
C58 C57 C62 C61 -0.8(6)
C34 C57 C62 C61 179.4(4)
C61 C60 C63 C64 155.9(6)
C59 C60 C63 C64 -26.0(9)
C61 C60 C63 C67 -13.0(14)
C59 C60 C63 C67 165.1(11)
C60 C63 C64 C65 -176.0(6)
C63 C64 C65 C66 174.5(7)
C60 C63 C67 C68 -177.8(9)
C63 C67 C68 C69 88.7(18)
C39 C40 C70 C71 -94.4(19)
C41 C40 C70 C71 98(2)
C40 C70 C71 C72 -63(3)
C70 C71 C72 C73 -175.6(14)
